data_7119080
loop_
_publ_author_name
'Alexander S. Romanov'
'Dawei Di'
'Le Yang'
'Julio Fernandez-Cestau'
'Ciaran R. Becker'
'Charlotte E. James'
'Bonan Zhu'
'Mikko Linnolahti'
'Dan Credgington'
'Manfred Bochmann'

_publ_section_title
;
 Highly photoluminescent copper carbene complexes based on prompt rather
 than delayed fluorescence
;
_journal_name_full Chem.Commun.
_journal_page_first 6379
_journal_volume 52
_journal_year 2016
_chemical_formula_moiety 'C27 H39 Cl Cu N'
_chemical_formula_sum 'C27 H39 Cl Cu N'
_chemical_formula_weight 476.58
_chemical_melting_point 553
_chemical_name_systematic
; 
 ? 
;
_space_group_IT_number 14
_symmetry_cell_setting monoclinic
_symmetry_space_group_name_Hall '-P 2ybc'
_symmetry_space_group_name_H-M 'P 1 21/c 1'
_atom_sites_solution_hydrogens geom
_atom_sites_solution_primary direct
_atom_sites_solution_secondary difmap
_audit_creation_method SHELXL-97
_audit_update_record
;
2016-03-17 deposited with the CCDC.
2016-04-12 downloaded from the CCDC.
;
_cell_angle_alpha 90.00
_cell_angle_beta 103.6310(10)
_cell_angle_gamma 90.00
_cell_formula_units_Z 8
_cell_length_a 15.92090(10)
_cell_length_b 19.4144(2)
_cell_length_c 16.2447(2)
_cell_measurement_reflns_used 20691
_cell_measurement_temperature 140(2)
_cell_measurement_theta_max 30.89
_cell_measurement_theta_min 2.92
_cell_volume 4879.72(9)
_computing_cell_refinement
;                                                                         
CrysAlisPro, Agilent Technologies,                                        
Version 1.171.36.21 (release 14-08-2012 CrysAlis171 .NET)                 
(compiled Sep 14 2012,17:21:16)                                           
;
_computing_data_collection
;                                                                         
CrysAlisPro, Agilent Technologies,                                        
Version 1.171.36.21 (release 14-08-2012 CrysAlis171 .NET)                 
(compiled Sep 14 2012,17:21:16)                                           
;
_computing_data_reduction
;                                                                         
CrysAlisPro, Agilent Technologies,                                        
Version 1.171.36.21 (release 14-08-2012 CrysAlis171 .NET)                 
(compiled Sep 14 2012,17:21:16)                                           
;
_computing_molecular_graphics 'ORTEP (Johnson, 1976 and Farrugia, 1997)'
_computing_publication_material 'SHELXL-97 (Sheldrick, 2008) and WINGX (Farrugia, 1999)'
_computing_structure_refinement 'SHELXL-97 (Sheldrick, 2008)'
_computing_structure_solution 'SHELXS-97 (Sheldrick, 2008)'
_diffrn_ambient_temperature 140(2)
_diffrn_detector_area_resol_mean 16.0050
_diffrn_measured_fraction_theta_full 0.999
_diffrn_measured_fraction_theta_max 0.999
_diffrn_measurement_device_type 'Oxford Diffraction Xcalibur 3/Sapphire3 CCD'
_diffrn_measurement_method 'Thin slice \w scans'
_diffrn_radiation_monochromator graphite
_diffrn_radiation_source 'Enhance (Mo) X-ray Source'
_diffrn_radiation_type MoK\a
_diffrn_radiation_wavelength 0.71073
_diffrn_reflns_av_R_equivalents 0.0411
_diffrn_reflns_av_sigmaI/netI 0.0278
_diffrn_reflns_limit_h_max 21
_diffrn_reflns_limit_h_min -21
_diffrn_reflns_limit_k_max 25
_diffrn_reflns_limit_k_min -25
_diffrn_reflns_limit_l_max 21
_diffrn_reflns_limit_l_min -21
_diffrn_reflns_number 80046
_diffrn_reflns_theta_full 28.00
_diffrn_reflns_theta_max 28.00
_diffrn_reflns_theta_min 2.93
_exptl_absorpt_coefficient_mu 1.018
_exptl_absorpt_correction_T_max 0.7566
_exptl_absorpt_correction_T_min 0.6406
_exptl_absorpt_correction_type multi-scan
_exptl_absorpt_process_details
;                                                             
 CrysAlisPro RED, Oxford Diffraction Ltd., Version 1.171.33.66
 Empirical absorption correction using spherical harmonics,   
  implemented in SCALE3 ABSPACK scaling algorithm.            
;
_exptl_crystal_colour colorless
_exptl_crystal_density_diffrn 1.297
_exptl_crystal_density_meas ?
_exptl_crystal_density_method 'not measured'
_exptl_crystal_description block
_exptl_crystal_F_000 2032
_exptl_crystal_recrystallization_method 'Re-crystallisation from solvent'
_exptl_crystal_size_max 0.48
_exptl_crystal_size_mid 0.45
_exptl_crystal_size_min 0.29
_refine_diff_density_max 0.820
_refine_diff_density_min -0.272
_refine_diff_density_rms 0.058
_refine_ls_extinction_method none
_refine_ls_goodness_of_fit_ref 0.994
_refine_ls_hydrogen_treatment constr
_refine_ls_matrix_type full
_refine_ls_number_parameters 553
_refine_ls_number_reflns 11765
_refine_ls_number_restraints 0
_refine_ls_restrained_S_all 0.994
_refine_ls_R_factor_all 0.0447
_refine_ls_R_factor_gt 0.0334
_refine_ls_shift/su_max 0.002
_refine_ls_shift/su_mean 0.000
_refine_ls_structure_factor_coef Fsqd
_refine_ls_weighting_details 'calc w=1/[\s^2^(Fo^2^)+(0.0400P)^2^+3.0000P] where P=(Fo^2^+2Fc^2^)/3'
_refine_ls_weighting_scheme calc
_refine_ls_wR_factor_gt 0.0786
_refine_ls_wR_factor_ref 0.0838
_reflns_number_gt 9821
_reflns_number_total 11765
_reflns_threshold_expression I>2sigma(I)
_cod_data_source_file c6cc02349e2.cif
_cod_data_source_block 1a
_cod_depositor_comments
;
The following automatic conversions were performed:

'_exptl_crystal_density_meas' value 'not measured' was changed to '?'
- the value is perceived as not measured.

Automatic conversion script
Id: cif_fix_values 4624 2016-04-14 12:54:50Z antanas 
;
_cod_original_cell_volume 4879.72(8)
_cod_original_sg_symbol_H-M 'P 21/c'
_cod_database_code 7119080

loop_
_symmetry_equiv_pos_as_xyz
'x, y, z'
'-x, y+1/2, -z+1/2'
'-x, -y, -z'
'x, -y-1/2, z-1/2'

loop_
_atom_site_label
_atom_site_type_symbol
_atom_site_fract_x
_atom_site_fract_y
_atom_site_fract_z
_atom_site_U_iso_or_equiv
_atom_site_adp_type
_atom_site_occupancy
_atom_site_symmetry_multiplicity
_atom_site_calc_flag
_atom_site_refinement_flags
_atom_site_disorder_assembly
_atom_site_disorder_group
Cu1A Cu 0.985091(13) 0.364765(11) 0.021195(13) 0.01890(6) Uani 1 1 d . . .
Cu1B Cu 0.440968(13) 0.219987(11) 1.006317(13) 0.01787(6) Uani 1 1 d . . .
Cl1B Cl 0.51798(3) 0.21209(2) 1.13124(3) 0.02642(10) Uani 1 1 d . . .
Cl1A Cl 1.11042(3) 0.37456(3) 0.00032(3) 0.03060(11) Uani 1 1 d . . .
N1A N 0.85631(8) 0.31944(7) 0.10171(8) 0.0144(3) Uani 1 1 d . . .
C27A C 0.74718(11) 0.22555(9) 0.07937(12) 0.0224(4) Uani 1 1 d . . .
H27A H 0.6874 0.2146 0.0746 0.034 Uiso 1 1 calc R . .
H27B H 0.7825 0.1995 0.1248 0.034 Uiso 1 1 calc R . .
H27C H 0.7626 0.2143 0.0273 0.034 Uiso 1 1 calc R . .
C6B C 0.32875(11) 0.06633(9) 0.91779(10) 0.0187(3) Uani 1 1 d . . .
C14B C 0.25458(11) 0.09333(10) 0.95291(11) 0.0218(4) Uani 1 1 d . . .
H14A H 0.2380 0.1388 0.9281 0.026 Uiso 1 1 calc R . .
N2B N 0.34351(9) 0.17641(7) 0.84675(8) 0.0154(3) Uani 1 1 d . . .
C1A C 0.87250(10) 0.34916(8) 0.03504(10) 0.0150(3) Uani 1 1 d . . .
C24A C 0.69237(11) 0.45508(9) -0.11424(11) 0.0213(4) Uani 1 1 d . . .
H24A H 0.6480 0.4449 -0.0841 0.026 Uiso 1 1 calc R . .
H24B H 0.6876 0.5033 -0.1303 0.026 Uiso 1 1 calc R . .
C4A C 0.76159(10) 0.30250(9) 0.09748(10) 0.0173(3) Uani 1 1 d . . .
C4B C 0.28158(11) 0.19130(9) 0.76165(10) 0.0190(3) Uani 1 1 d . . .
C2A C 0.78681(10) 0.36443(8) -0.02805(10) 0.0146(3) Uani 1 1 d . . .
C3A C 0.71849(10) 0.34817(9) 0.02311(11) 0.0189(3) Uani 1 1 d . . .
H3AA H 0.6981 0.3905 0.0436 0.023 Uiso 1 1 calc R . .
H3AB H 0.6695 0.3245 -0.0124 0.023 Uiso 1 1 calc R . .
C1B C 0.36881(10) 0.22899(8) 0.89640(10) 0.0157(3) Uani 1 1 d . . .
C5A C 0.92223(10) 0.30056(9) 0.17670(10) 0.0168(3) Uani 1 1 d . . .
C2B C 0.33146(11) 0.29481(9) 0.85049(10) 0.0175(3) Uani 1 1 d . . .
C9B C 0.47415(12) 0.01530(9) 0.86914(12) 0.0241(4) Uani 1 1 d . . .
H9BA H 0.5226 -0.0021 0.8537 0.029 Uiso 1 1 calc R . .
C24B C 0.36989(13) 0.40042(10) 0.77545(12) 0.0261(4) Uani 1 1 d . . .
H24C H 0.4166 0.4255 0.7599 0.031 Uiso 1 1 calc R . .
H24D H 0.3290 0.3868 0.7238 0.031 Uiso 1 1 calc R . .
C25A C 0.78225(11) 0.44121(8) -0.05614(10) 0.0175(3) Uani 1 1 d . . .
H25A H 0.7904 0.4708 -0.0060 0.021 Uiso 1 1 calc R . .
C17A C 0.77628(10) 0.31982(9) -0.10985(10) 0.0163(3) Uani 1 1 d . . .
H17A H 0.7810 0.2709 -0.0944 0.020 Uiso 1 1 calc R . .
C26A C 0.73375(11) 0.31993(10) 0.17849(11) 0.0220(4) Uani 1 1 d . . .
H26A H 0.7366 0.3689 0.1871 0.033 Uiso 1 1 calc R . .
H26B H 0.7716 0.2975 0.2257 0.033 Uiso 1 1 calc R . .
H26C H 0.6756 0.3044 0.1738 0.033 Uiso 1 1 calc R . .
C22A C 0.84544(11) 0.33801(9) -0.15776(11) 0.0197(3) Uani 1 1 d . . .
H22A H 0.9024 0.3295 -0.1217 0.024 Uiso 1 1 calc R . .
H22B H 0.8385 0.3090 -0.2075 0.024 Uiso 1 1 calc R . .
C22B C 0.35357(14) 0.36780(10) 0.98425(12) 0.0278(4) Uani 1 1 d . . .
H22C H 0.3766 0.3288 1.0198 0.033 Uiso 1 1 calc R . .
H22D H 0.3246 0.3979 1.0163 0.033 Uiso 1 1 calc R . .
C10B C 0.44914(11) 0.08323(9) 0.84889(10) 0.0191(3) Uani 1 1 d . . .
C3B C 0.26166(13) 0.26722(10) 0.77383(13) 0.0281(4) Uani 1 1 d . . .
H3BA H 0.2046 0.2719 0.7847 0.034 Uiso 1 1 calc R . .
H3BB H 0.2631 0.2932 0.7232 0.034 Uiso 1 1 calc R . .
C23B C 0.47167(12) 0.36035(10) 0.90645(13) 0.0272(4) Uani 1 1 d . . .
H23A H 0.4969 0.3208 0.9398 0.033 Uiso 1 1 calc R . .
H23B H 0.5178 0.3855 0.8902 0.033 Uiso 1 1 calc R . .
C27B C 0.20027(12) 0.14689(10) 0.75025(12) 0.0256(4) Uani 1 1 d . . .
H27D H 0.2159 0.0991 0.7509 0.038 Uiso 1 1 calc R . .
H27E H 0.1614 0.1578 0.6971 0.038 Uiso 1 1 calc R . .
H27F H 0.1725 0.1560 0.7956 0.038 Uiso 1 1 calc R . .
C5B C 0.37405(11) 0.10681(8) 0.87126(10) 0.0164(3) Uani 1 1 d . . .
C20A C 0.74818(13) 0.42749(10) -0.24188(11) 0.0263(4) Uani 1 1 d . . .
H20A H 0.7434 0.4755 -0.2587 0.032 Uiso 1 1 calc R . .
H20B H 0.7400 0.3995 -0.2926 0.032 Uiso 1 1 calc R . .
C11B C 0.50662(12) 0.12936(10) 0.80994(12) 0.0237(4) Uani 1 1 d . . .
H11A H 0.4753 0.1724 0.7924 0.028 Uiso 1 1 calc R . .
C7A C 1.01838(11) 0.21772(10) 0.25810(12) 0.0227(4) Uani 1 1 d . . .
H7AA H 1.0465 0.1754 0.2630 0.027 Uiso 1 1 calc R . .
C8B C 0.42832(12) -0.02676(9) 0.91174(12) 0.0262(4) Uani 1 1 d . . .
H8BA H 0.4451 -0.0723 0.9233 0.031 Uiso 1 1 calc R . .
C6A C 0.96491(10) 0.23678(9) 0.17999(11) 0.0184(3) Uani 1 1 d . . .
C23A C 0.85048(12) 0.45919(9) -0.10538(11) 0.0213(4) Uani 1 1 d . . .
H23C H 0.8452 0.5073 -0.1218 0.026 Uiso 1 1 calc R . .
H23D H 0.9078 0.4519 -0.0696 0.026 Uiso 1 1 calc R . .
C11A C 0.90602(12) 0.42111(10) 0.23511(11) 0.0234(4) Uani 1 1 d . . .
H11B H 0.8544 0.4222 0.1882 0.028 Uiso 1 1 calc R . .
C7B C 0.35775(12) -0.00086(9) 0.93688(11) 0.0239(4) Uani 1 1 d . . .
H7BA H 0.3287 -0.0289 0.9674 0.029 Uiso 1 1 calc R . .
C15A C 1.05049(13) 0.19205(11) 0.08117(13) 0.0299(4) Uani 1 1 d . . .
H15A H 1.0667 0.2387 0.0731 0.045 Uiso 1 1 calc R . .
H15B H 1.0474 0.1663 0.0301 0.045 Uiso 1 1 calc R . .
H15C H 1.0928 0.1716 0.1266 0.045 Uiso 1 1 calc R . .
C16B C 0.17501(12) 0.04620(11) 0.93095(13) 0.0319(4) Uani 1 1 d . . .
H16A H 0.1575 0.0403 0.8706 0.048 Uiso 1 1 calc R . .
H16B H 0.1286 0.0666 0.9510 0.048 Uiso 1 1 calc R . .
H16C H 0.1891 0.0022 0.9575 0.048 Uiso 1 1 calc R . .
C9A C 0.99278(11) 0.32469(10) 0.32061(11) 0.0232(4) Uani 1 1 d . . .
H9AA H 1.0038 0.3540 0.3672 0.028 Uiso 1 1 calc R . .
C18A C 0.68696(11) 0.33356(9) -0.16917(11) 0.0195(3) Uani 1 1 d . . .
H18A H 0.6799 0.3054 -0.2196 0.023 Uiso 1 1 calc R . .
H18B H 0.6419 0.3213 -0.1408 0.023 Uiso 1 1 calc R . .
C18B C 0.25184(12) 0.40627(10) 0.85226(13) 0.0277(4) Uani 1 1 d . . .
H18C H 0.2102 0.3918 0.8015 0.033 Uiso 1 1 calc R . .
H18D H 0.2224 0.4355 0.8849 0.033 Uiso 1 1 calc R . .
C10A C 0.93875(11) 0.34703(9) 0.24478(11) 0.0194(3) Uani 1 1 d . . .
C19A C 0.67886(12) 0.40995(9) -0.19405(11) 0.0226(4) Uani 1 1 d . . .
H19A H 0.6214 0.4187 -0.2305 0.027 Uiso 1 1 calc R . .
C21A C 0.83782(12) 0.41374(10) -0.18451(11) 0.0233(4) Uani 1 1 d . . .
H21A H 0.8823 0.4247 -0.2152 0.028 Uiso 1 1 calc R . .
C19B C 0.32508(12) 0.44681(9) 0.82769(12) 0.0229(4) Uani 1 1 d . . .
H19B H 0.3010 0.4871 0.7940 0.027 Uiso 1 1 calc R . .
C15B C 0.28357(13) 0.10155(12) 1.04955(12) 0.0315(4) Uani 1 1 d . . .
H15D H 0.3329 0.1315 1.0633 0.047 Uiso 1 1 calc R . .
H15E H 0.2987 0.0573 1.0751 0.047 Uiso 1 1 calc R . .
H15F H 0.2372 0.1210 1.0706 0.047 Uiso 1 1 calc R . .
C14A C 0.96174(11) 0.19126(9) 0.10314(12) 0.0223(4) Uani 1 1 d . . .
H14B H 0.9192 0.2107 0.0551 0.027 Uiso 1 1 calc R . .
C21B C 0.42758(14) 0.40676(10) 0.95954(12) 0.0291(4) Uani 1 1 d . . .
H21B H 0.4697 0.4214 1.0108 0.035 Uiso 1 1 calc R . .
C8A C 1.03029(11) 0.26025(10) 0.32811(12) 0.0250(4) Uani 1 1 d . . .
H8AA H 1.0635 0.2455 0.3801 0.030 Uiso 1 1 calc R . .
C25B C 0.40620(11) 0.33584(9) 0.82690(11) 0.0211(4) Uani 1 1 d . . .
H25B H 0.4354 0.3066 0.7931 0.025 Uiso 1 1 calc R . .
C16A C 0.93594(14) 0.11682(10) 0.11563(15) 0.0338(5) Uani 1 1 d . . .
H16D H 0.8809 0.1162 0.1303 0.051 Uiso 1 1 calc R . .
H16E H 0.9787 0.0960 0.1603 0.051 Uiso 1 1 calc R . .
H16F H 0.9319 0.0915 0.0641 0.051 Uiso 1 1 calc R . .
C26B C 0.32241(13) 0.17770(13) 0.68795(12) 0.0328(5) Uani 1 1 d . . .
H26D H 0.3713 0.2075 0.6920 0.049 Uiso 1 1 calc R . .
H26E H 0.2808 0.1864 0.6357 0.049 Uiso 1 1 calc R . .
H26F H 0.3410 0.1306 0.6894 0.049 Uiso 1 1 calc R . .
C13B C 0.52835(14) 0.09686(11) 0.73138(14) 0.0348(5) Uani 1 1 d . . .
H13A H 0.4764 0.0797 0.6944 0.052 Uiso 1 1 calc R . .
H13B H 0.5683 0.0596 0.7485 0.052 Uiso 1 1 calc R . .
H13C H 0.5539 0.1310 0.7021 0.052 Uiso 1 1 calc R . .
C17B C 0.28906(11) 0.34255(9) 0.90516(12) 0.0225(4) Uani 1 1 d . . .
H17B H 0.2421 0.3178 0.9219 0.027 Uiso 1 1 calc R . .
C12B C 0.58954(13) 0.14717(12) 0.87620(15) 0.0361(5) Uani 1 1 d . . .
H12A H 0.5749 0.1694 0.9237 0.054 Uiso 1 1 calc R . .
H12B H 0.6245 0.1776 0.8516 0.054 Uiso 1 1 calc R . .
H12C H 0.6212 0.1057 0.8948 0.054 Uiso 1 1 calc R . .
C20B C 0.38995(14) 0.47023(10) 0.90735(12) 0.0304(4) Uani 1 1 d . . .
H20C H 0.3616 0.4998 0.9407 0.036 Uiso 1 1 calc R . .
H20D H 0.4360 0.4962 0.8920 0.036 Uiso 1 1 calc R . .
C13A C 0.88051(15) 0.44904(12) 0.31385(14) 0.0383(5) Uani 1 1 d . . .
H13D H 0.8389 0.4188 0.3290 0.057 Uiso 1 1 calc R . .
H13E H 0.8558 0.4941 0.3021 0.057 Uiso 1 1 calc R . .
H13F H 0.9308 0.4517 0.3599 0.057 Uiso 1 1 calc R . .
C12A C 0.97435(13) 0.46741(10) 0.21094(14) 0.0324(5) Uani 1 1 d . . .
H12D H 0.9880 0.4502 0.1602 0.049 Uiso 1 1 calc R . .
H12E H 1.0256 0.4676 0.2561 0.049 Uiso 1 1 calc R . .
H12F H 0.9523 0.5135 0.2014 0.049 Uiso 1 1 calc R . .

loop_
_atom_site_aniso_label
_atom_site_aniso_U_11
_atom_site_aniso_U_22
_atom_site_aniso_U_33
_atom_site_aniso_U_23
_atom_site_aniso_U_13
_atom_site_aniso_U_12
Cu1A 0.01383(10) 0.02516(12) 0.01810(11) -0.00036(8) 0.00451(8) -0.00285(8)
Cu1B 0.02005(11) 0.01672(11) 0.01395(10) -0.00152(8) -0.00178(8) 0.00187(8)
Cl1B 0.0260(2) 0.0311(2) 0.0173(2) -0.00042(17) -0.00453(17) 0.00248(18)
Cl1A 0.0192(2) 0.0402(3) 0.0359(3) -0.0115(2) 0.01337(18) -0.00859(18)
N1A 0.0117(6) 0.0164(7) 0.0148(6) 0.0007(5) 0.0022(5) 0.0003(5)
C27A 0.0182(8) 0.0223(9) 0.0260(9) 0.0030(7) 0.0042(7) -0.0036(7)
C6B 0.0212(8) 0.0186(8) 0.0133(7) -0.0032(6) -0.0022(6) -0.0016(7)
C14B 0.0229(9) 0.0242(9) 0.0177(8) 0.0005(7) 0.0036(7) -0.0026(7)
N2B 0.0181(7) 0.0143(7) 0.0128(6) -0.0011(5) 0.0016(5) 0.0011(5)
C1A 0.0157(7) 0.0148(8) 0.0136(7) -0.0020(6) 0.0019(6) 0.0010(6)
C24A 0.0249(9) 0.0160(8) 0.0213(9) 0.0013(7) 0.0020(7) 0.0050(7)
C4A 0.0116(7) 0.0222(9) 0.0180(8) 0.0033(7) 0.0036(6) -0.0009(6)
C4B 0.0227(8) 0.0183(8) 0.0130(8) -0.0005(6) -0.0018(6) 0.0002(7)
C2A 0.0142(7) 0.0146(8) 0.0145(7) 0.0000(6) 0.0022(6) 0.0011(6)
C3A 0.0140(7) 0.0241(9) 0.0187(8) 0.0035(7) 0.0038(6) 0.0030(6)
C1B 0.0162(7) 0.0149(8) 0.0159(8) -0.0010(6) 0.0035(6) 0.0001(6)
C5A 0.0138(7) 0.0210(9) 0.0151(8) 0.0038(6) 0.0026(6) -0.0016(6)
C2B 0.0198(8) 0.0145(8) 0.0160(8) -0.0013(6) 0.0002(6) 0.0012(6)
C9B 0.0259(9) 0.0200(9) 0.0232(9) -0.0053(7) -0.0003(7) 0.0067(7)
C24B 0.0387(11) 0.0215(10) 0.0200(9) 0.0037(7) 0.0111(8) -0.0024(8)
C25A 0.0224(8) 0.0141(8) 0.0152(8) -0.0012(6) 0.0029(6) 0.0006(6)
C17A 0.0171(8) 0.0136(8) 0.0167(8) -0.0015(6) 0.0013(6) 0.0006(6)
C26A 0.0184(8) 0.0283(10) 0.0206(9) 0.0037(7) 0.0071(7) -0.0003(7)
C22A 0.0204(8) 0.0228(9) 0.0158(8) -0.0038(7) 0.0039(7) 0.0015(7)
C22B 0.0502(12) 0.0189(9) 0.0185(9) -0.0002(7) 0.0164(8) 0.0078(8)
C10B 0.0214(8) 0.0179(8) 0.0157(8) -0.0043(6) -0.0003(6) 0.0012(7)
C3B 0.0290(10) 0.0200(9) 0.0288(10) -0.0006(8) -0.0064(8) -0.0005(7)
C23B 0.0182(8) 0.0256(10) 0.0359(11) 0.0048(8) 0.0024(8) -0.0054(7)
C27B 0.0227(9) 0.0291(10) 0.0218(9) 0.0008(7) -0.0014(7) -0.0010(7)
C5B 0.0203(8) 0.0131(8) 0.0135(7) -0.0025(6) -0.0008(6) 0.0009(6)
C20A 0.0376(10) 0.0259(10) 0.0142(8) 0.0034(7) 0.0033(7) 0.0012(8)
C11B 0.0218(9) 0.0223(9) 0.0275(9) -0.0034(7) 0.0070(7) 0.0024(7)
C7A 0.0165(8) 0.0246(9) 0.0261(9) 0.0089(7) 0.0035(7) 0.0019(7)
C8B 0.0345(10) 0.0146(9) 0.0236(9) -0.0016(7) -0.0052(8) 0.0031(7)
C6A 0.0142(7) 0.0204(9) 0.0211(8) 0.0049(7) 0.0051(6) -0.0007(6)
C23A 0.0266(9) 0.0165(8) 0.0204(9) 0.0020(7) 0.0047(7) -0.0047(7)
C11A 0.0225(9) 0.0238(9) 0.0214(9) -0.0026(7) 0.0004(7) 0.0016(7)
C7B 0.0303(10) 0.0189(9) 0.0185(8) 0.0015(7) -0.0021(7) -0.0043(7)
C15A 0.0281(10) 0.0320(11) 0.0319(11) -0.0001(8) 0.0120(8) 0.0049(8)
C16B 0.0240(9) 0.0366(12) 0.0327(11) 0.0024(9) 0.0019(8) -0.0066(8)
C9A 0.0211(8) 0.0312(10) 0.0157(8) 0.0008(7) 0.0009(7) -0.0043(7)
C18A 0.0195(8) 0.0186(9) 0.0182(8) -0.0031(6) 0.0004(7) 0.0000(6)
C18B 0.0241(9) 0.0195(9) 0.0401(11) 0.0049(8) 0.0088(8) 0.0070(7)
C10A 0.0165(8) 0.0244(9) 0.0168(8) 0.0018(7) 0.0031(6) -0.0023(7)
C19A 0.0251(9) 0.0214(9) 0.0171(8) 0.0009(7) -0.0031(7) 0.0040(7)
C21A 0.0270(9) 0.0272(10) 0.0172(8) 0.0020(7) 0.0081(7) -0.0032(7)
C19B 0.0291(9) 0.0137(8) 0.0251(9) 0.0035(7) 0.0051(7) 0.0013(7)
C15B 0.0316(10) 0.0436(13) 0.0201(9) -0.0040(8) 0.0077(8) -0.0058(9)
C14A 0.0206(8) 0.0209(9) 0.0246(9) 0.0016(7) 0.0039(7) 0.0026(7)
C21B 0.0429(11) 0.0195(9) 0.0195(9) -0.0037(7) -0.0037(8) -0.0064(8)
C8A 0.0179(8) 0.0346(11) 0.0202(9) 0.0109(8) -0.0002(7) -0.0008(7)
C25B 0.0262(9) 0.0199(9) 0.0208(9) 0.0004(7) 0.0127(7) 0.0024(7)
C16A 0.0360(11) 0.0233(10) 0.0429(12) -0.0018(9) 0.0113(9) -0.0010(8)
C26B 0.0266(10) 0.0566(14) 0.0143(9) -0.0026(9) 0.0032(7) -0.0004(9)
C13B 0.0380(11) 0.0337(12) 0.0388(12) -0.0038(9) 0.0211(10) 0.0026(9)
C17B 0.0224(9) 0.0157(9) 0.0334(10) 0.0043(7) 0.0148(8) 0.0035(7)
C12B 0.0245(10) 0.0354(12) 0.0460(13) -0.0036(10) 0.0033(9) -0.0041(8)
C20B 0.0474(12) 0.0157(9) 0.0265(10) -0.0022(7) 0.0055(9) -0.0051(8)
C13A 0.0452(13) 0.0382(13) 0.0311(11) -0.0085(9) 0.0082(10) 0.0089(10)
C12A 0.0334(11) 0.0234(10) 0.0367(11) -0.0007(8) 0.0006(9) -0.0055(8)

loop_
_atom_type_symbol
_atom_type_description
_atom_type_scat_dispersion_real
_atom_type_scat_dispersion_imag
_atom_type_scat_source
C C 0.0033 0.0016 'International Tables Vol C Tables 4.2.6.8 and 6.1.1.4'
H H 0.0000 0.0000 'International Tables Vol C Tables 4.2.6.8 and 6.1.1.4'
N N 0.0061 0.0033 'International Tables Vol C Tables 4.2.6.8 and 6.1.1.4'
Cl Cl 0.1484 0.1585 'International Tables Vol C Tables 4.2.6.8 and 6.1.1.4'
Cu Cu 0.3201 1.2651 'International Tables Vol C Tables 4.2.6.8 and 6.1.1.4'

loop_
_geom_angle_atom_site_label_1
_geom_angle_atom_site_label_2
_geom_angle_atom_site_label_3
_geom_angle
_geom_angle_site_symmetry_1
_geom_angle_site_symmetry_3
C1A Cu1A Cl1A 175.33(5) . .
C1B Cu1B Cl1B 177.70(5) . .
C1A N1A C5A 124.16(13) . .
C1A N1A C4A 116.31(13) . .
C5A N1A C4A 119.51(12) . .
C4A C27A H27A 109.5 . .
C4A C27A H27B 109.5 . .
H27A C27A H27B 109.5 . .
C4A C27A H27C 109.5 . .
H27A C27A H27C 109.5 . .
H27B C27A H27C 109.5 . .
C7B C6B C5B 117.32(16) . .
C7B C6B C14B 119.00(16) . .
C5B C6B C14B 123.55(15) . .
C6B C14B C16B 112.25(16) . .
C6B C14B C15B 110.26(15) . .
C16B C14B C15B 109.40(16) . .
C6B C14B H14A 108.3 . .
C16B C14B H14A 108.3 . .
C15B C14B H14A 108.3 . .
C1B N2B C5B 121.43(13) . .
C1B N2B C4B 116.86(13) . .
C5B N2B C4B 121.71(13) . .
N1A C1A C2A 108.80(14) . .
N1A C1A Cu1A 123.36(12) . .
C2A C1A Cu1A 127.77(12) . .
C19A C24A C25A 110.01(14) . .
C19A C24A H24A 109.7 . .
C25A C24A H24A 109.7 . .
C19A C24A H24B 109.7 . .
C25A C24A H24B 109.7 . .
H24A C24A H24B 108.2 . .
C26A C4A C3A 112.77(14) . .
C26A C4A N1A 113.47(13) . .
C3A C4A N1A 99.53(12) . .
C26A C4A C27A 108.81(14) . .
C3A C4A C27A 113.36(14) . .
N1A C4A C27A 108.69(13) . .
C26B C4B N2B 112.18(14) . .
C26B C4B C27B 108.35(15) . .
N2B C4B C27B 110.54(14) . .
C26B C4B C3B 114.26(17) . .
N2B C4B C3B 100.07(13) . .
C27B C4B C3B 111.29(15) . .
C1A C2A C3A 103.25(13) . .
C1A C2A C25A 110.78(13) . .
C3A C2A C25A 111.26(13) . .
C1A C2A C17A 111.25(13) . .
C3A C2A C17A 113.29(13) . .
C25A C2A C17A 107.07(13) . .
C4A C3A C2A 107.56(13) . .
C4A C3A H3AA 110.2 . .
C2A C3A H3AA 110.2 . .
C4A C3A H3AB 110.2 . .
C2A C3A H3AB 110.2 . .
H3AA C3A H3AB 108.5 . .
N2B C1B C2B 108.95(14) . .
N2B C1B Cu1B 122.83(12) . .
C2B C1B Cu1B 128.22(12) . .
C10A C5A C6A 122.45(15) . .
C10A C5A N1A 117.53(15) . .
C6A C5A N1A 119.99(15) . .
C1B C2B C17B 113.19(14) . .
C1B C2B C25B 108.47(14) . .
C17B C2B C25B 107.34(14) . .
C1B C2B C3B 103.02(13) . .
C17B C2B C3B 109.90(14) . .
C25B C2B C3B 115.04(15) . .
C8B C9B C10B 121.40(17) . .
C8B C9B H9BA 119.3 . .
C10B C9B H9BA 119.3 . .
C19B C24B C25B 110.09(14) . .
C19B C24B H24C 109.6 . .
C25B C24B H24C 109.6 . .
C19B C24B H24D 109.6 . .
C25B C24B H24D 109.6 . .
H24C C24B H24D 108.2 . .
C23A C25A C24A 108.09(14) . .
C23A C25A C2A 112.42(14) . .
C24A C25A C2A 108.63(13) . .
C23A C25A H25A 109.2 . .
C24A C25A H25A 109.2 . .
C2A C25A H25A 109.2 . .
C22A C17A C18A 108.07(14) . .
C22A C17A C2A 111.01(13) . .
C18A C17A C2A 109.52(13) . .
C22A C17A H17A 109.4 . .
C18A C17A H17A 109.4 . .
C2A C17A H17A 109.4 . .
C4A C26A H26A 109.5 . .
C4A C26A H26B 109.5 . .
H26A C26A H26B 109.5 . .
C4A C26A H26C 109.5 . .
H26A C26A H26C 109.5 . .
H26B C26A H26C 109.5 . .
C21A C22A C17A 110.33(14) . .
C21A C22A H22A 109.6 . .
C17A C22A H22A 109.6 . .
C21A C22A H22B 109.6 . .
C17A C22A H22B 109.6 . .
H22A C22A H22B 108.1 . .
C17B C22B C21B 110.19(15) . .
C17B C22B H22C 109.6 . .
C21B C22B H22C 109.6 . .
C17B C22B H22D 109.6 . .
C21B C22B H22D 109.6 . .
H22C C22B H22D 108.1 . .
C9B C10B C5B 117.38(17) . .
C9B C10B C11B 119.25(16) . .
C5B C10B C11B 123.22(15) . .
C4B C3B C2B 107.72(14) . .
C4B C3B H3BA 110.2 . .
C2B C3B H3BA 110.2 . .
C4B C3B H3BB 110.2 . .
C2B C3B H3BB 110.2 . .
H3BA C3B H3BB 108.5 . .
C21B C23B C25B 110.34(15) . .
C21B C23B H23A 109.6 . .
C25B C23B H23A 109.6 . .
C21B C23B H23B 109.6 . .
C25B C23B H23B 109.6 . .
H23A C23B H23B 108.1 . .
C4B C27B H27D 109.5 . .
C4B C27B H27E 109.5 . .
H27D C27B H27E 109.5 . .
C4B C27B H27F 109.5 . .
H27D C27B H27F 109.5 . .
H27E C27B H27F 109.5 . .
C6B C5B C10B 122.26(16) . .
C6B C5B N2B 119.05(15) . .
C10B C5B N2B 118.68(15) . .
C19A C20A C21A 109.40(14) . .
C19A C20A H20A 109.8 . .
C21A C20A H20A 109.8 . .
C19A C20A H20B 109.8 . .
C21A C20A H20B 109.8 . .
H20A C20A H20B 108.2 . .
C10B C11B C12B 110.10(16) . .
C10B C11B C13B 112.32(16) . .
C12B C11B C13B 110.55(17) . .
C10B C11B H11A 107.9 . .
C12B C11B H11A 107.9 . .
C13B C11B H11A 107.9 . .
C8A C7A C6A 121.59(17) . .
C8A C7A H7AA 119.2 . .
C6A C7A H7AA 119.2 . .
C7B C8B C9B 119.71(17) . .
C7B C8B H8BA 120.1 . .
C9B C8B H8BA 120.1 . .
C7A C6A C5A 116.85(16) . .
C7A C6A C14A 119.05(16) . .
C5A C6A C14A 123.91(15) . .
C21A C23A C25A 109.70(14) . .
C21A C23A H23C 109.7 . .
C25A C23A H23C 109.7 . .
C21A C23A H23D 109.7 . .
C25A C23A H23D 109.7 . .
H23C C23A H23D 108.2 . .
C10A C11A C13A 113.56(16) . .
C10A C11A C12A 109.50(15) . .
C13A C11A C12A 110.53(17) . .
C10A C11A H11B 107.7 . .
C13A C11A H11B 107.7 . .
C12A C11A H11B 107.7 . .
C8B C7B C6B 121.74(18) . .
C8B C7B H7BA 119.1 . .
C6B C7B H7BA 119.1 . .
C14A C15A H15A 109.5 . .
C14A C15A H15B 109.5 . .
H15A C15A H15B 109.5 . .
C14A C15A H15C 109.5 . .
H15A C15A H15C 109.5 . .
H15B C15A H15C 109.5 . .
C14B C16B H16A 109.5 . .
C14B C16B H16B 109.5 . .
H16A C16B H16B 109.5 . .
C14B C16B H16C 109.5 . .
H16A C16B H16C 109.5 . .
H16B C16B H16C 109.5 . .
C8A C9A C10A 121.60(17) . .
C8A C9A H9AA 119.2 . .
C10A C9A H9AA 119.2 . .
C19A C18A C17A 109.86(14) . .
C19A C18A H18A 109.7 . .
C17A C18A H18A 109.7 . .
C19A C18A H18B 109.7 . .
C17A C18A H18B 109.7 . .
H18A C18A H18B 108.2 . .
C19B C18B C17B 109.90(15) . .
C19B C18B H18C 109.7 . .
C17B C18B H18C 109.7 . .
C19B C18B H18D 109.7 . .
C17B C18B H18D 109.7 . .
H18C C18B H18D 108.2 . .
C9A C10A C5A 117.26(16) . .
C9A C10A C11A 120.58(16) . .
C5A C10A C11A 121.94(15) . .
C20A C19A C18A 108.83(15) . .
C20A C19A C24A 109.09(15) . .
C18A C19A C24A 110.01(14) . .
C20A C19A H19A 109.6 . .
C18A C19A H19A 109.6 . .
C24A C19A H19A 109.6 . .
C22A C21A C23A 109.21(14) . .
C22A C21A C20A 109.89(15) . .
C23A C21A C20A 109.22(15) . .
C22A C21A H21A 109.5 . .
C23A C21A H21A 109.5 . .
C20A C21A H21A 109.5 . .
C20B C19B C24B 109.67(16) . .
C20B C19B C18B 109.68(16) . .
C24B C19B C18B 108.99(15) . .
C20B C19B H19B 109.5 . .
C24B C19B H19B 109.5 . .
C18B C19B H19B 109.5 . .
C14B C15B H15D 109.5 . .
C14B C15B H15E 109.5 . .
H15D C15B H15E 109.5 . .
C14B C15B H15F 109.5 . .
H15D C15B H15F 109.5 . .
H15E C15B H15F 109.5 . .
C6A C14A C16A 113.48(16) . .
C6A C14A C15A 109.29(15) . .
C16A C14A C15A 109.31(16) . .
C6A C14A H14B 108.2 . .
C16A C14A H14B 108.2 . .
C15A C14A H14B 108.2 . .
C23B C21B C22B 109.94(15) . .
C23B C21B C20B 109.45(16) . .
C22B C21B C20B 108.49(17) . .
C23B C21B H21B 109.6 . .
C22B C21B H21B 109.6 . .
C20B C21B H21B 109.6 . .
C9A C8A C7A 119.79(16) . .
C9A C8A H8AA 120.1 . .
C7A C8A H8AA 120.1 . .
C23B C25B C24B 107.36(15) . .
C23B C25B C2B 111.07(14) . .
C24B C25B C2B 109.85(15) . .
C23B C25B H25B 109.5 . .
C24B C25B H25B 109.5 . .
C2B C25B H25B 109.5 . .
C14A C16A H16D 109.5 . .
C14A C16A H16E 109.5 . .
H16D C16A H16E 109.5 . .
C14A C16A H16F 109.5 . .
H16D C16A H16F 109.5 . .
H16E C16A H16F 109.5 . .
C4B C26B H26D 109.5 . .
C4B C26B H26E 109.5 . .
H26D C26B H26E 109.5 . .
C4B C26B H26F 109.5 . .
H26D C26B H26F 109.5 . .
H26E C26B H26F 109.5 . .
C11B C13B H13A 109.5 . .
C11B C13B H13B 109.5 . .
H13A C13B H13B 109.5 . .
C11B C13B H13C 109.5 . .
H13A C13B H13C 109.5 . .
H13B C13B H13C 109.5 . .
C22B C17B C18B 107.79(15) . .
C22B C17B C2B 112.25(14) . .
C18B C17B C2B 108.88(15) . .
C22B C17B H17B 109.3 . .
C18B C17B H17B 109.3 . .
C2B C17B H17B 109.3 . .
C11B C12B H12A 109.5 . .
C11B C12B H12B 109.5 . .
H12A C12B H12B 109.5 . .
C11B C12B H12C 109.5 . .
H12A C12B H12C 109.5 . .
H12B C12B H12C 109.5 . .
C19B C20B C21B 109.15(15) . .
C19B C20B H20C 109.9 . .
C21B C20B H20C 109.9 . .
C19B C20B H20D 109.9 . .
C21B C20B H20D 109.9 . .
H20C C20B H20D 108.3 . .
C11A C13A H13D 109.5 . .
C11A C13A H13E 109.5 . .
H13D C13A H13E 109.5 . .
C11A C13A H13F 109.5 . .
H13D C13A H13F 109.5 . .
H13E C13A H13F 109.5 . .
C11A C12A H12D 109.5 . .
C11A C12A H12E 109.5 . .
H12D C12A H12E 109.5 . .
C11A C12A H12F 109.5 . .
H12D C12A H12F 109.5 . .
H12E C12A H12F 109.5 . .

loop_
_geom_bond_atom_site_label_1
_geom_bond_atom_site_label_2
_geom_bond_distance
_geom_bond_site_symmetry_2
Cu1A C1A 1.8830(16) .
Cu1A Cl1A 2.1099(5) .
Cu1B C1B 1.8899(16) .
Cu1B Cl1B 2.1148(5) .
N1A C1A 1.305(2) .
N1A C5A 1.455(2) .
N1A C4A 1.529(2) .
C27A C4A 1.529(2) .
C27A H27A 0.9600 .
C27A H27B 0.9600 .
C27A H27C 0.9600 .
C6B C7B 1.394(2) .
C6B C5B 1.402(2) .
C6B C14B 1.521(2) .
C14B C16B 1.535(2) .
C14B C15B 1.537(2) .
C14B H14A 0.9800 .
N2B C1B 1.304(2) .
N2B C5B 1.459(2) .
N2B C4B 1.525(2) .
C1A C2A 1.530(2) .
C24A C19A 1.537(2) .
C24A C25A 1.541(2) .
C24A H24A 0.9700 .
C24A H24B 0.9700 .
C4A C26A 1.523(2) .
C4A C3A 1.525(2) .
C4B C26B 1.514(3) .
C4B C27B 1.530(2) .
C4B C3B 1.530(3) .
C2A C3A 1.549(2) .
C2A C25A 1.556(2) .
C2A C17A 1.562(2) .
C3A H3AA 0.9700 .
C3A H3AB 0.9700 .
C1B C2B 1.528(2) .
C5A C10A 1.403(2) .
C5A C6A 1.407(2) .
C2B C17B 1.545(2) .
C2B C25B 1.553(2) .
C2B C3B 1.556(2) .
C9B C8B 1.384(3) .
C9B C10B 1.394(2) .
C9B H9BA 0.9300 .
C24B C19B 1.525(3) .
C24B C25B 1.542(2) .
C24B H24C 0.9700 .
C24B H24D 0.9700 .
C25A C23A 1.533(2) .
C25A H25A 0.9800 .
C17A C22A 1.532(2) .
C17A C18A 1.541(2) .
C17A H17A 0.9800 .
C26A H26A 0.9600 .
C26A H26B 0.9600 .
C26A H26C 0.9600 .
C22A C21A 1.530(3) .
C22A H22A 0.9700 .
C22A H22B 0.9700 .
C22B C17B 1.524(3) .
C22B C21B 1.531(3) .
C22B H22C 0.9700 .
C22B H22D 0.9700 .
C10B C5B 1.406(2) .
C10B C11B 1.521(3) .
C3B H3BA 0.9700 .
C3B H3BB 0.9700 .
C23B C21B 1.528(3) .
C23B C25B 1.532(3) .
C23B H23A 0.9700 .
C23B H23B 0.9700 .
C27B H27D 0.9600 .
C27B H27E 0.9600 .
C27B H27F 0.9600 .
C20A C19A 1.530(3) .
C20A C21A 1.533(3) .
C20A H20A 0.9700 .
C20A H20B 0.9700 .
C11B C12B 1.533(3) .
C11B C13B 1.534(3) .
C11B H11A 0.9800 .
C7A C8A 1.382(3) .
C7A C6A 1.401(2) .
C7A H7AA 0.9300 .
C8B C7B 1.378(3) .
C8B H8BA 0.9300 .
C6A C14A 1.521(3) .
C23A C21A 1.533(2) .
C23A H23C 0.9700 .
C23A H23D 0.9700 .
C11A C10A 1.525(3) .
C11A C13A 1.530(3) .
C11A C12A 1.532(3) .
C11A H11B 0.9800 .
C7B H7BA 0.9300 .
C15A C14A 1.537(3) .
C15A H15A 0.9600 .
C15A H15B 0.9600 .
C15A H15C 0.9600 .
C16B H16A 0.9600 .
C16B H16B 0.9600 .
C16B H16C 0.9600 .
C9A C8A 1.379(3) .
C9A C10A 1.395(2) .
C9A H9AA 0.9300 .
C18A C19A 1.535(2) .
C18A H18A 0.9700 .
C18A H18B 0.9700 .
C18B C19B 1.535(3) .
C18B C17B 1.543(2) .
C18B H18C 0.9700 .
C18B H18D 0.9700 .
C19A H19A 0.9800 .
C21A H21A 0.9800 .
C19B C20B 1.523(3) .
C19B H19B 0.9800 .
C15B H15D 0.9600 .
C15B H15E 0.9600 .
C15B H15F 0.9600 .
C14A C16A 1.529(3) .
C14A H14B 0.9800 .
C21B C20B 1.535(3) .
C21B H21B 0.9800 .
C8A H8AA 0.9300 .
C25B H25B 0.9800 .
C16A H16D 0.9600 .
C16A H16E 0.9600 .
C16A H16F 0.9600 .
C26B H26D 0.9600 .
C26B H26E 0.9600 .
C26B H26F 0.9600 .
C13B H13A 0.9600 .
C13B H13B 0.9600 .
C13B H13C 0.9600 .
C17B H17B 0.9800 .
C12B H12A 0.9600 .
C12B H12B 0.9600 .
C12B H12C 0.9600 .
C20B H20C 0.9700 .
C20B H20D 0.9700 .
C13A H13D 0.9600 .
C13A H13E 0.9600 .
C13A H13F 0.9600 .
C12A H12D 0.9600 .
C12A H12E 0.9600 .
C12A H12F 0.9600 .

loop_
_geom_torsion_atom_site_label_1
_geom_torsion_atom_site_label_2
_geom_torsion_atom_site_label_3
_geom_torsion_atom_site_label_4
_geom_torsion
_geom_torsion_site_symmetry_1
_geom_torsion_site_symmetry_2
_geom_torsion_site_symmetry_3
_geom_torsion_site_symmetry_4
C7B C6B C14B C16B -53.8(2) . . . .
C5B C6B C14B C16B 130.48(17) . . . .
C7B C6B C14B C15B 68.4(2) . . . .
C5B C6B C14B C15B -107.29(19) . . . .
C5A N1A C1A C2A -176.81(14) . . . .
C4A N1A C1A C2A 4.83(19) . . . .
C5A N1A C1A Cu1A 6.0(2) . . . .
C4A N1A C1A Cu1A -172.33(11) . . . .
Cl1A Cu1A C1A N1A 93.6(6) . . . .
Cl1A Cu1A C1A C2A -83.0(7) . . . .
C1A N1A C4A C26A -136.55(15) . . . .
C5A N1A C4A C26A 45.0(2) . . . .
C1A N1A C4A C3A -16.51(18) . . . .
C5A N1A C4A C3A 165.06(14) . . . .
C1A N1A C4A C27A 102.25(17) . . . .
C5A N1A C4A C27A -76.18(18) . . . .
C1B N2B C4B C26B 113.34(18) . . . .
C5B N2B C4B C26B -65.9(2) . . . .
C1B N2B C4B C27B -125.60(16) . . . .
C5B N2B C4B C27B 55.1(2) . . . .
C1B N2B C4B C3B -8.20(19) . . . .
C5B N2B C4B C3B 172.56(15) . . . .
N1A C1A C2A C3A 9.06(17) . . . .
Cu1A C1A C2A C3A -173.93(12) . . . .
N1A C1A C2A C25A 128.26(15) . . . .
Cu1A C1A C2A C25A -54.74(19) . . . .
N1A C1A C2A C17A -112.77(15) . . . .
Cu1A C1A C2A C17A 64.24(18) . . . .
C26A C4A C3A C2A 141.29(14) . . . .
N1A C4A C3A C2A 20.73(16) . . . .
C27A C4A C3A C2A -94.51(16) . . . .
C1A C2A C3A C4A -19.23(17) . . . .
C25A C2A C3A C4A -138.10(14) . . . .
C17A C2A C3A C4A 101.21(16) . . . .
C5B N2B C1B C2B 175.68(14) . . . .
C4B N2B C1B C2B -3.6(2) . . . .
C5B N2B C1B Cu1B -3.9(2) . . . .
C4B N2B C1B Cu1B 176.88(11) . . . .
Cl1B Cu1B C1B N2B -125.5(13) . . . .
Cl1B Cu1B C1B C2B 55.0(14) . . . .
C1A N1A C5A C10A 95.7(2) . . . .
C4A N1A C5A C10A -85.97(19) . . . .
C1A N1A C5A C6A -86.1(2) . . . .
C4A N1A C5A C6A 92.16(19) . . . .
N2B C1B C2B C17B 132.21(15) . . . .
Cu1B C1B C2B C17B -48.3(2) . . . .
N2B C1B C2B C25B -108.78(15) . . . .
Cu1B C1B C2B C25B 70.74(18) . . . .
N2B C1B C2B C3B 13.58(19) . . . .
Cu1B C1B C2B C3B -166.90(13) . . . .
C19A C24A C25A C23A 60.42(18) . . . .
C19A C24A C25A C2A -61.83(18) . . . .
C1A C2A C25A C23A 64.56(17) . . . .
C3A C2A C25A C23A 178.80(13) . . . .
C17A C2A C25A C23A -56.92(17) . . . .
C1A C2A C25A C24A -175.86(13) . . . .
C3A C2A C25A C24A -61.61(17) . . . .
C17A C2A C25A C24A 62.66(16) . . . .
C1A C2A C17A C22A -64.16(17) . . . .
C3A C2A C17A C22A -179.95(13) . . . .
C25A C2A C17A C22A 57.02(17) . . . .
C1A C2A C17A C18A 176.58(14) . . . .
C3A C2A C17A C18A 60.79(18) . . . .
C25A C2A C17A C18A -62.24(16) . . . .
C18A C17A C22A C21A 59.58(17) . . . .
C2A C17A C22A C21A -60.54(17) . . . .
C8B C9B C10B C5B -1.8(3) . . . .
C8B C9B C10B C11B 173.97(16) . . . .
C26B C4B C3B C2B -103.94(18) . . . .
N2B C4B C3B C2B 16.10(18) . . . .
C27B C4B C3B C2B 132.95(16) . . . .
C1B C2B C3B C4B -18.56(19) . . . .
C17B C2B C3B C4B -139.46(16) . . . .
C25B C2B C3B C4B 99.28(18) . . . .
C7B C6B C5B C10B -4.1(2) . . . .
C14B C6B C5B C10B 171.66(15) . . . .
C7B C6B C5B N2B 177.33(14) . . . .
C14B C6B C5B N2B -6.9(2) . . . .
C9B C10B C5B C6B 4.8(2) . . . .
C11B C10B C5B C6B -170.80(16) . . . .
C9B C10B C5B N2B -176.63(14) . . . .
C11B C10B C5B N2B 7.8(2) . . . .
C1B N2B C5B C6B 88.1(2) . . . .
C4B N2B C5B C6B -92.70(18) . . . .
C1B N2B C5B C10B -90.53(19) . . . .
C4B N2B C5B C10B 88.68(19) . . . .
C9B C10B C11B C12B -70.7(2) . . . .
C5B C10B C11B C12B 104.82(19) . . . .
C9B C10B C11B C13B 53.0(2) . . . .
C5B C10B C11B C13B -131.52(18) . . . .
C10B C9B C8B C7B -1.7(3) . . . .
C8A C7A C6A C5A -1.5(3) . . . .
C8A C7A C6A C14A 173.69(16) . . . .
C10A C5A C6A C7A 6.9(2) . . . .
N1A C5A C6A C7A -171.15(14) . . . .
C10A C5A C6A C14A -168.04(16) . . . .
N1A C5A C6A C14A 13.9(2) . . . .
C24A C25A C23A C21A -60.75(18) . . . .
C2A C25A C23A C21A 59.15(18) . . . .
C9B C8B C7B C6B 2.5(3) . . . .
C5B C6B C7B C8B 0.4(2) . . . .
C14B C6B C7B C8B -175.59(16) . . . .
C22A C17A C18A C19A -60.81(18) . . . .
C2A C17A C18A C19A 60.25(18) . . . .
C8A C9A C10A C5A 1.5(3) . . . .
C8A C9A C10A C11A -173.24(17) . . . .
C6A C5A C10A C9A -6.9(2) . . . .
N1A C5A C10A C9A 171.16(15) . . . .
C6A C5A C10A C11A 167.78(16) . . . .
N1A C5A C10A C11A -14.1(2) . . . .
C13A C11A C10A C9A -40.3(2) . . . .
C12A C11A C10A C9A 83.7(2) . . . .
C13A C11A C10A C5A 145.12(17) . . . .
C12A C11A C10A C5A -90.80(19) . . . .
C21A C20A C19A C18A -60.17(19) . . . .
C21A C20A C19A C24A 59.87(19) . . . .
C17A C18A C19A C20A 61.61(18) . . . .
C17A C18A C19A C24A -57.87(19) . . . .
C25A C24A C19A C20A -60.38(18) . . . .
C25A C24A C19A C18A 58.94(19) . . . .
C17A C22A C21A C23A 60.24(18) . . . .
C17A C22A C21A C20A -59.55(18) . . . .
C25A C23A C21A C22A -58.89(18) . . . .
C25A C23A C21A C20A 61.31(18) . . . .
C19A C20A C21A C22A 59.32(19) . . . .
C19A C20A C21A C23A -60.47(19) . . . .
C25B C24B C19B C20B 61.2(2) . . . .
C25B C24B C19B C18B -58.9(2) . . . .
C17B C18B C19B C20B -60.0(2) . . . .
C17B C18B C19B C24B 60.1(2) . . . .
C7A C6A C14A C16A 56.9(2) . . . .
C5A C6A C14A C16A -128.32(18) . . . .
C7A C6A C14A C15A -65.4(2) . . . .
C5A C6A C14A C15A 109.40(18) . . . .
C25B C23B C21B C22B 58.3(2) . . . .
C25B C23B C21B C20B -60.8(2) . . . .
C17B C22B C21B C23B -57.4(2) . . . .
C17B C22B C21B C20B 62.25(19) . . . .
C10A C9A C8A C7A 3.6(3) . . . .
C6A C7A C8A C9A -3.6(3) . . . .
C21B C23B C25B C24B 60.50(19) . . . .
C21B C23B C25B C2B -59.6(2) . . . .
C19B C24B C25B C23B -60.55(19) . . . .
C19B C24B C25B C2B 60.34(19) . . . .
C1B C2B C25B C23B -64.93(18) . . . .
C17B C2B C25B C23B 57.71(18) . . . .
C3B C2B C25B C23B -179.65(15) . . . .
C1B C2B C25B C24B 176.45(14) . . . .
C17B C2B C25B C24B -60.92(18) . . . .
C3B C2B C25B C24B 61.72(19) . . . .
C21B C22B C17B C18B -61.28(19) . . . .
C21B C22B C17B C2B 58.6(2) . . . .
C19B C18B C17B C22B 59.7(2) . . . .
C19B C18B C17B C2B -62.3(2) . . . .
C1B C2B C17B C22B 62.03(19) . . . .
C25B C2B C17B C22B -57.63(18) . . . .
C3B C2B C17B C22B 176.59(15) . . . .
C1B C2B C17B C18B -178.71(14) . . . .
C25B C2B C17B C18B 61.63(18) . . . .
C3B C2B C17B C18B -64.14(19) . . . .
C24B C19B C20B C21B -59.6(2) . . . .
C18B C19B C20B C21B 60.0(2) . . . .
C23B C21B C20B C19B 59.3(2) . . . .
C22B C21B C20B C19B -60.7(2) . . . .
